data_1524209
loop_
_publ_author_name
'Christensen, A.N.'
'Hazell, R.G.'

_publ_section_title
;
 Crystal growth and structure of Ho2 Fe17 and Ho2 Co17
;
_journal_name_full 'Acta Chemica Scandinavica, Series A: (28,1974-)'
_journal_page_first 455
_journal_page_last 459
_journal_volume 34
_journal_year 1980
_chemical_formula_sum 'Fe15.86 Ho1.97'
_space_group_IT_number 194
_symmetry_space_group_name_Hall '-P 6c 2c'
_symmetry_space_group_name_H-M 'P 63/m m c'
_cell_angle_alpha 90
_cell_angle_beta 90
_cell_angle_gamma 120
_cell_formula_units_Z 2
_cell_length_a 8.458
_cell_length_b 8.458
_cell_length_c 8.282
_cell_volume 513.099
_citation_journal_id_ASTM ACAPCT
_cod_data_source_file Christensen_ACAPCT_1980_1084.cif
_cod_data_source_block Fe15.86Ho1.97
_cod_original_cell_volume 513.0991
_cod_database_code 1524209

loop_
_symmetry_equiv_pos_as_xyz
x,y,z
x-y,x,z+1/2
-y,x-y,z
-x,-y,z+1/2
-x+y,-x,z
y,-x+y,z+1/2
-y,-x,-z+1/2
x-y,-y,-z
x,x-y,-z+1/2
y,x,-z
-x+y,y,-z+1/2
-x,-x+y,-z
-x,-y,-z
-x+y,-x,-z-1/2
y,-x+y,-z
x,y,-z-1/2
x-y,x,-z
-y,x-y,-z-1/2
y,x,z-1/2
-x+y,y,z
-x,-x+y,z-1/2
-y,-x,z
x-y,-y,z-1/2
x,x-y,z

loop_
_atom_site_label
_atom_site_type_symbol
_atom_site_fract_x
_atom_site_fract_y
_atom_site_fract_z
_atom_site_occupancy
_atom_site_U_iso_or_equiv
Fe4 Fe 0.1669 0.3338 0.9862 1 0.0
Ho2 Ho 0.3333 0.6667 0.25 0.2 0.0
Ho3 Ho 0.3333 0.6667 0.75 1 0.0
Fe5 Fe 0.3289 0.9588 0.25 0.8 0.0
Fe2 Fe 0.3333 0.6667 0.1068 0.8 0.0
Fe3 Fe 0.5 0 0 1 0.0
Fe1 Fe 0 0 0.107 0.23 0.0
Ho1 Ho 0 0 0.25 0.77 0.0
